data_7002691
loop_
_publ_author_name
'Yu, Fan'
'Kong, Xiang-Jian'
'Zheng, Yun-Yun'
'Ren, Yan-Ping'
'Long, La-Sheng'
'Huang, Rong-Bin'
'Zheng, Lan-Sun'

_publ_section_title
;
 pH-dependent assembly of 0D to 3D Keggin-based coordination polymers:
 Structures and catalytic properties
;
_journal_issue 43
_journal_name_full 'Dalton Transactions'
_journal_page_first 9503
_journal_page_last 9509
_journal_paper_doi 10.1039/b911606k
_journal_year 2009
_chemical_formula_sum 'C90 H94 Cu2 N18 O127 Si3 W36'
_chemical_formula_weight 10289.78
_chemical_name_systematic
;
?
;
_space_group_IT_number 2
_symmetry_cell_setting triclinic
_symmetry_space_group_name_Hall '-P 1'
_symmetry_space_group_name_H-M 'P -1'
_atom_sites_solution_hydrogens geom
_atom_sites_solution_primary direct
_atom_sites_solution_secondary difmap
_audit_creation_method SHELXL-97
_cell_angle_alpha 68.720(2)
_cell_angle_beta 86.867(3)
_cell_angle_gamma 83.182(3)
_cell_formula_units_Z 1
_cell_length_a 12.1664(19)
_cell_length_b 17.906(3)
_cell_length_c 20.973(3)
_cell_measurement_temperature 298(2)
_cell_volume 4227.0(11)
_computing_cell_refinement 'SHELXTL-Plus (Sheldrick, 1990)'
_computing_data_collection 'SHELXTL-Plus (Sheldrick, 1990)'
_computing_data_reduction 'SHELXTL-Plus (Sheldrick, 1990)'
_computing_molecular_graphics 'SHELXTL V.5.0 (Sheldrick, 1997)'
_computing_publication_material 'SHELXL-97 (Sheldrick, 1997)'
_computing_structure_refinement 'SHELXL-97 (Sheldrick, 1997)'
_computing_structure_solution 'SHELXS-97 (Sheldrick, 1990)'
_diffrn_ambient_temperature 298(2)
_diffrn_measured_fraction_theta_full 0.949
_diffrn_measured_fraction_theta_max 0.949
_diffrn_measurement_device_type 'Bruker Smart Apex CCD area detector'
_diffrn_measurement_method 'phi and omega scans'
_diffrn_radiation_monochromator graphite
_diffrn_radiation_source 'fine-focus sealed tube'
_diffrn_radiation_type MoK\a
_diffrn_radiation_wavelength 0.71073
_diffrn_reflns_av_R_equivalents 0.0827
_diffrn_reflns_av_sigmaI/netI 0.1143
_diffrn_reflns_limit_h_max 14
_diffrn_reflns_limit_h_min -14
_diffrn_reflns_limit_k_max 21
_diffrn_reflns_limit_k_min -21
_diffrn_reflns_limit_l_max 24
_diffrn_reflns_limit_l_min -24
_diffrn_reflns_number 28160
_diffrn_reflns_theta_full 25.00
_diffrn_reflns_theta_max 25.00
_diffrn_reflns_theta_min 1.23
_exptl_absorpt_coefficient_mu 24.757
_exptl_absorpt_correction_T_max 0.3708
_exptl_absorpt_correction_T_min 0.1909
_exptl_absorpt_correction_type multi-scan
_exptl_absorpt_process_details '(SADABS; Bruker, 2001)'
_exptl_crystal_colour purple
_exptl_crystal_density_diffrn 4.042
_exptl_crystal_density_meas ?
_exptl_crystal_density_method .
_exptl_crystal_description block
_exptl_crystal_F_000 4540
_exptl_crystal_size_max 0.10
_exptl_crystal_size_mid 0.06
_exptl_crystal_size_min 0.05
_refine_diff_density_max 4.056
_refine_diff_density_min -4.511
_refine_diff_density_rms 0.576
_refine_ls_extinction_method none
_refine_ls_goodness_of_fit_ref 1.064
_refine_ls_hydrogen_treatment constr
_refine_ls_matrix_type full
_refine_ls_number_parameters 1225
_refine_ls_number_reflns 14142
_refine_ls_number_restraints 348
_refine_ls_restrained_S_all 1.053
_refine_ls_R_factor_all 0.0979
_refine_ls_R_factor_gt 0.0804
_refine_ls_shift/su_max 0.001
_refine_ls_shift/su_mean 0.000
_refine_ls_structure_factor_coef Fsqd
_refine_ls_weighting_details 'calc w=1/[\s^2^(Fo^2^)+(0.0423P)^2^+246.4714P] where P=(Fo^2^+2Fc^2^)/3'
_refine_ls_weighting_scheme calc
_refine_ls_wR_factor_gt 0.1688
_refine_ls_wR_factor_ref 0.1772
_reflns_number_gt 11092
_reflns_number_total 14142
_reflns_threshold_expression >2sigma(I)
_cod_data_source_file b911606k.txt
_cod_data_source_block complex_2
_cod_original_sg_symbol_H-M p-1
_cod_database_code 7002691

loop_
_symmetry_equiv_pos_as_xyz
'x, y, z'
'-x, -y, -z'

loop_
_atom_site_label
_atom_site_type_symbol
_atom_site_fract_x
_atom_site_fract_y
_atom_site_fract_z
_atom_site_U_iso_or_equiv
_atom_site_adp_type
_atom_site_occupancy
_atom_site_symmetry_multiplicity
_atom_site_calc_flag
_atom_site_refinement_flags
_atom_site_disorder_assembly
_atom_site_disorder_group
W1 W 0.60219(8) 0.29039(6) 0.46059(5) 0.0197(2) Uani 1 1 d . . .
W2 W 0.31737(9) 0.31192(7) 0.52215(6) 0.0233(3) Uani 1 1 d . . .
W3 W 0.54028(8) 0.13980(6) 0.41361(6) 0.0211(2) Uani 1 1 d . . .
W4 W 0.43560(9) 0.48898(6) 0.39889(6) 0.0229(3) Uani 1 1 d . . .
W5 W 0.25342(9) 0.16489(7) 0.47292(6) 0.0236(3) Uani 1 1 d . . .
W6 W 0.31097(9) 0.17529(7) 0.29677(6) 0.0226(3) Uani 1 1 d . . .
W7 W 0.65665(9) 0.29625(7) 0.30106(6) 0.0243(3) Uani 1 1 d . . .
W8 W 0.16206(9) 0.35628(7) 0.23799(6) 0.0266(3) Uani 1 1 d . . .
W9 W 0.49462(9) 0.49641(7) 0.23922(6) 0.0245(3) Uani 1 1 d . . .
W10 W 0.10756(9) 0.34675(7) 0.41473(6) 0.0248(3) Uani 1 1 d . . .
W11 W 0.42515(9) 0.33493(7) 0.18389(6) 0.0255(3) Uani 1 1 d . . .
W12 W 0.23080(9) 0.52025(7) 0.28891(6) 0.0261(3) Uani 1 1 d . . .
Si1 Si 0.3783(6) 0.3272(4) 0.3521(4) 0.0182(15) Uani 1 1 d . . .
O1 O 0.3342(13) 0.3061(10) 0.2899(9) 0.0195(19) Uani 1 1 d U . .
O2 O 0.2956(13) 0.2999(10) 0.4171(9) 0.0195(19) Uani 1 1 d U . .
O3 O 0.3840(13) 0.4249(10) 0.3255(9) 0.0195(19) Uani 1 1 d U . .
O4 O 0.5015(13) 0.2806(10) 0.3758(9) 0.0195(19) Uani 1 1 d U . .
O5 O 0.4504(14) 0.1461(11) 0.3400(9) 0.025(4) Uani 1 1 d U . .
O6 O 0.6142(14) 0.1790(10) 0.4717(10) 0.026(4) Uani 1 1 d U . .
O7 O 0.1568(13) 0.4508(10) 0.3630(8) 0.018(4) Uani 1 1 d U . .
O8 O 0.1795(14) 0.2442(11) 0.2538(10) 0.026(4) Uani 1 1 d U . .
O9 O 0.4455(14) 0.4337(10) 0.1915(9) 0.023(4) Uani 1 1 d U . .
O10 O 0.6528(13) 0.1845(10) 0.3464(8) 0.018(4) Uani 1 1 d U . .
O11 O 0.2820(14) 0.2048(12) 0.5429(10) 0.031(5) Uani 1 1 d . . .
O12 O 0.5549(13) 0.4015(11) 0.4249(9) 0.024(4) Uani 1 1 d U . .
O13 O 0.1089(15) 0.3354(12) 0.3267(10) 0.029(5) Uani 1 1 d . . .
O14 O 0.5605(15) 0.2963(11) 0.2338(10) 0.029(4) Uani 1 1 d U . .
O15 O 0.1166(14) 0.2338(11) 0.4575(9) 0.025(4) Uani 1 1 d U . .
O16 O 0.3903(18) 0.2254(10) 0.2134(10) 0.035(5) Uani 1 1 d . . .
O17 O 0.2071(15) 0.0739(12) 0.5228(10) 0.031(5) Uani 1 1 d U . .
O18 O 0.4684(13) 0.2756(11) 0.5120(9) 0.025(4) Uani 1 1 d . . .
O19 O 0.2451(16) 0.1624(12) 0.3813(10) 0.036(5) Uani 1 1 d . . .
O20 O 0.1921(15) 0.4557(12) 0.2408(10) 0.032(5) Uani 1 1 d U . .
O21 O 0.5922(16) 0.0409(11) 0.4457(11) 0.035(5) Uani 1 1 d . . .
O22 O 0.6928(15) 0.2819(12) 0.5230(10) 0.033(5) Uani 1 1 d U . .
O23 O 0.3551(14) 0.4190(10) 0.4660(9) 0.022(4) Uani 1 1 d U . .
O24 O 0.1661(14) 0.3515(11) 0.4954(10) 0.028(4) Uani 1 1 d U . .
O25 O 0.7042(12) 0.3017(12) 0.3853(9) 0.025(4) Uani 1 1 d . . .
O26 O 0.4093(13) 0.1388(10) 0.4645(9) 0.022(4) Uani 1 1 d U . .
O27 O 0.475(2) 0.3524(13) 0.1008(10) 0.046(6) Uani 1 1 d . . .
O28 O 0.2856(15) 0.0909(10) 0.2837(10) 0.031(5) Uani 1 1 d . . .
O29 O 0.6050(15) 0.4093(11) 0.2755(10) 0.030(4) Uani 1 1 d . . .
O30 O 0.3048(16) 0.5499(12) 0.3531(10) 0.034(5) Uani 1 1 d U . .
O31 O 0.5699(15) 0.5614(14) 0.1790(11) 0.042(6) Uani 1 1 d . . .
O32 O 0.2718(15) 0.3714(12) 0.1645(9) 0.033(5) Uani 1 1 d . . .
O33 O 0.3527(15) 0.5567(11) 0.2264(9) 0.028(4) Uani 1 1 d . . .
O34 O 0.0463(16) 0.3831(14) 0.1911(11) 0.043(6) Uani 1 1 d . . .
O35 O 0.5154(15) 0.5298(11) 0.3135(10) 0.029(4) Uani 1 1 d U . .
O36 O 0.7792(15) 0.2980(12) 0.2583(11) 0.036(5) Uani 1 1 d . . .
O37 O 0.3170(16) 0.3124(14) 0.6038(11) 0.042(5) Uani 1 1 d . . .
O38 O 0.4722(17) 0.5525(13) 0.4362(10) 0.041(5) Uani 1 1 d . . .
O39 O 0.1388(17) 0.5999(14) 0.2616(14) 0.055(7) Uani 1 1 d . . .
O40 O -0.0288(17) 0.3700(13) 0.4292(11) 0.045(6) Uani 1 1 d . . .
W13 W 1.27802(9) -0.01940(8) 1.04799(6) 0.0313(3) Uani 1 1 d . . .
W14 W 1.08420(10) 0.13320(7) 1.07061(6) 0.0317(3) Uani 1 1 d . . .
W15 W 1.19115(10) -0.15118(8) 0.97679(6) 0.0329(3) Uani 1 1 d . . .
W16 W 0.93283(11) 0.06896(8) 0.82677(6) 0.0371(3) Uani 1 1 d . . .
W17 W 1.20865(10) 0.05203(9) 0.87420(7) 0.0387(3) Uani 1 1 d . . .
W18 W 1.01665(11) 0.20370(7) 0.89674(8) 0.0399(3) Uani 1 1 d . . .
Si2 Si 1.0000 0.0000 1.0000 0.015(2) Uani 1 2 d SU . .
O41 O 1.023(3) -0.087(3) 0.998(2) 0.045(4) Uani 0.50 1 d P . .
O42 O 1.034(3) 0.060(3) 0.923(2) 0.045(4) Uani 0.50 1 d P . .
O43 O 1.085(3) 0.007(3) 1.056(2) 0.045(4) Uani 0.50 1 d P . .
O44 O 0.872(3) 0.025(3) 1.017(2) 0.045(4) Uani 0.50 1 d P . .
O45 O 1.1531(17) 0.1601(13) 0.8679(12) 0.045(4) Uani 1 1 d . . .
O46 O 1.085(2) 0.056(2) 0.819(2) 0.107(14) Uani 1 1 d . . .
O47 O 0.795(2) 0.0730(15) 0.8671(14) 0.078(10) Uani 1 1 d . . .
O48 O 1.399(3) -0.0254(16) 1.0727(18) 0.092(11) Uani 1 1 d . . .
O49 O 0.9293(17) 0.1600(18) 1.0712(13) 0.076(9) Uani 1 1 d . . .
O50 O 0.880(2) 0.2125(17) 0.9414(14) 0.068(7) Uani 1 1 d U . .
O51 O 0.945(2) 0.1674(15) 0.8382(14) 0.063(7) Uani 1 1 d U . .
O52 O 1.0891(18) 0.1958(19) 0.9804(11) 0.074(9) Uani 1 1 d . . .
O53 O 0.941(2) -0.0425(16) 0.8535(14) 0.069(7) Uani 1 1 d U . .
O54 O 1.129(2) 0.1952(16) 1.1060(13) 0.065(8) Uani 1 1 d . . .
O55 O 1.279(2) -0.1159(16) 1.0304(14) 0.068(7) Uani 1 1 d U . .
O56 O 1.307(2) 0.0793(17) 0.8158(12) 0.061(7) Uani 1 1 d . . .
O57 O 1.222(2) 0.0812(14) 1.0556(13) 0.071(9) Uani 1 1 d . . .
O58 O 1.283(2) -0.2218(16) 0.9633(13) 0.075(9) Uani 1 1 d . . .
O59 O 1.288(2) 0.0368(15) 0.9561(12) 0.060(7) Uani 1 1 d . . .
O60 O 0.895(2) 0.1009(13) 0.7438(11) 0.052(6) Uani 1 1 d . . .
O61 O 1.028(2) 0.3009(13) 0.8482(11) 0.055(7) Uani 1 1 d . . .
O62 O 1.224(3) -0.0628(16) 0.9030(13) 0.074(9) Uani 1 1 d . . .
Cu1 Cu -0.2211(2) 0.1871(2) 0.63441(17) 0.0240(7) Uani 1 1 d . . .
N1 N -0.3111(17) 0.2532(13) 0.6841(12) 0.023(5) Uani 1 1 d U . .
C1 C -0.422(2) 0.2671(15) 0.6807(14) 0.022(6) Uani 1 1 d U . .
H1A H -0.4567 0.2713 0.6410 0.026 Uiso 1 1 calc R . .
C2 C -0.483(2) 0.2749(16) 0.7325(14) 0.024(6) Uani 1 1 d U . .
H2A H -0.5593 0.2864 0.7280 0.029 Uiso 1 1 calc R . .
C3 C -0.434(2) 0.2662(17) 0.7937(14) 0.026(6) Uani 1 1 d U . .
C4 C -0.3224(18) 0.2579(14) 0.7934(12) 0.013(5) Uani 1 1 d U . .
H4A H -0.2861 0.2550 0.8322 0.016 Uiso 1 1 calc R . .
C5 C -0.261(2) 0.2536(16) 0.7382(14) 0.026(6) Uani 1 1 d U . .
H5A H -0.1841 0.2510 0.7386 0.032 Uiso 1 1 calc R . .
C6 C -0.4982(18) 0.2532(15) 0.8607(13) 0.018(5) Uani 1 1 d U . .
C7 C -0.598(3) 0.227(2) 0.8699(18) 0.048(9) Uani 1 1 d . . .
H7A H -0.6348 0.2217 0.8342 0.058 Uiso 1 1 calc R . .
C8 C -0.646(3) 0.207(2) 0.9350(19) 0.054(9) Uani 1 1 d U . .
H8A H -0.7114 0.1832 0.9450 0.065 Uiso 1 1 calc R . .
C9 C -0.502(2) 0.253(2) 0.9719(17) 0.039(8) Uani 1 1 d U . .
H9A H -0.4686 0.2577 1.0089 0.047 Uiso 1 1 calc R . .
C10 C -0.453(3) 0.2783(19) 0.9109(17) 0.044(8) Uani 1 1 d . . .
H10A H -0.3945 0.3096 0.9012 0.053 Uiso 1 1 calc R . .
N2 N -0.597(2) 0.2227(15) 0.9815(13) 0.040(6) Uani 1 1 d U . .
H2B H -0.6292 0.2124 1.0209 0.048 Uiso 1 1 calc R . .
N3 N -0.3354(17) 0.1100(13) 0.6671(11) 0.022(5) Uani 1 1 d U . .
C11 C -0.3730(18) 0.0776(14) 0.7348(13) 0.016(5) Uani 1 1 d U . .
H11A H -0.3342 0.0848 0.7688 0.019 Uiso 1 1 calc R . .
C12 C -0.4597(19) 0.0379(15) 0.7527(14) 0.023(6) Uani 1 1 d . . .
H12A H -0.4803 0.0179 0.7987 0.027 Uiso 1 1 calc R . .
C13 C -0.521(2) 0.0247(15) 0.7057(14) 0.021(6) Uani 1 1 d U . .
C14 C -0.485(2) 0.0550(17) 0.6386(15) 0.028(6) Uani 1 1 d U . .
H14A H -0.5239 0.0497 0.6040 0.034 Uiso 1 1 calc R . .
C15 C -0.392(2) 0.0921(17) 0.6237(15) 0.029(6) Uani 1 1 d U . .
H15A H -0.3655 0.1065 0.5789 0.035 Uiso 1 1 calc R . .
C16 C -0.622(2) -0.0228(18) 0.7253(16) 0.032(7) Uani 1 1 d U . .
C17 C -0.624(3) -0.0907(19) 0.7783(17) 0.037(7) Uani 1 1 d U . .
H17A H -0.5643 -0.1114 0.8074 0.045 Uiso 1 1 calc R . .
C18 C -0.717(3) -0.1297(18) 0.7896(19) 0.041(9) Uani 1 1 d . . .
H18A H -0.7195 -0.1778 0.8267 0.049 Uiso 1 1 calc R . .
C19 C -0.802(3) -0.034(3) 0.695(2) 0.058(11) Uani 1 1 d . . .
H19A H -0.8639 -0.0145 0.6675 0.070 Uiso 1 1 calc R . .
C20 C -0.711(3) 0.008(2) 0.681(2) 0.059(11) Uani 1 1 d . . .
H20A H -0.7085 0.0552 0.6425 0.071 Uiso 1 1 calc R . .
N4 N -0.802(3) -0.102(2) 0.7499(17) 0.058(9) Uani 1 1 d . . .
H4B H -0.8590 -0.1275 0.7588 0.069 Uiso 1 1 calc R . .
N5 N -0.1005(17) 0.2610(14) 0.6142(12) 0.026(6) Uani 1 1 d . . .
C21 C -0.002(2) 0.2296(17) 0.6452(16) 0.032(7) Uani 1 1 d . . .
H21A H 0.0163 0.1740 0.6621 0.038 Uiso 1 1 calc R . .
C22 C 0.069(2) 0.2782(17) 0.6516(15) 0.028(6) Uani 1 1 d U . .
H22A H 0.1369 0.2559 0.6728 0.033 Uiso 1 1 calc R . .
C23 C 0.043(2) 0.3626(17) 0.6268(13) 0.023(6) Uani 1 1 d . . .
C24 C -0.057(2) 0.3940(17) 0.5962(14) 0.026(6) Uani 1 1 d U . .
H24A H -0.0784 0.4492 0.5802 0.031 Uiso 1 1 calc R . .
C25 C -0.126(2) 0.3400(15) 0.5900(13) 0.019(5) Uani 1 1 d U . .
H25A H -0.1936 0.3606 0.5679 0.023 Uiso 1 1 calc R . .
C26 C 0.1147(19) 0.4203(17) 0.6374(15) 0.025(6) Uani 1 1 d . . .
C27 C 0.139(3) 0.421(2) 0.6987(16) 0.077(15) Uani 1 1 d D . .
H27A H 0.1051 0.3866 0.7375 0.093 Uiso 1 1 calc R . .
C28 C 0.208(4) 0.467(3) 0.706(2) 0.10(2) Uani 1 1 d . . .
H28A H 0.2277 0.4631 0.7492 0.119 Uiso 1 1 calc R . .
C29 C 0.230(3) 0.523(2) 0.5852(14) 0.055(10) Uani 1 1 d D . .
H29A H 0.2608 0.5586 0.5460 0.066 Uiso 1 1 calc R . .
C30 C 0.165(2) 0.4722(16) 0.5817(15) 0.033(7) Uani 1 1 d D . .
H30A H 0.1511 0.4712 0.5388 0.039 Uiso 1 1 calc R . .
N6 N 0.251(2) 0.5219(16) 0.6502(13) 0.055(8) Uani 1 1 d D . .
H6A H 0.2919 0.5558 0.6549 0.066 Uiso 1 1 calc R . .
N7 N -0.1382(17) 0.1187(12) 0.5892(11) 0.021(5) Uani 1 1 d . . .
C31 C -0.121(3) 0.037(2) 0.6181(18) 0.042(8) Uani 1 1 d U . .
H31A H -0.1494 0.0115 0.6618 0.051 Uiso 1 1 calc R . .
C32 C -0.066(2) -0.0057(17) 0.5852(14) 0.024(6) Uani 1 1 d U . .
H32A H -0.0496 -0.0606 0.6089 0.028 Uiso 1 1 calc R . .
C33 C -0.031(2) 0.0253(17) 0.5181(15) 0.025(6) Uani 1 1 d U . .
C34 C -0.056(2) 0.1071(19) 0.4885(17) 0.039(8) Uani 1 1 d . . .
H34A H -0.0370 0.1318 0.4426 0.047 Uiso 1 1 calc R . .
C35 C -0.1063(19) 0.1546(15) 0.5220(13) 0.018(5) Uani 1 1 d U . .
H35A H -0.1188 0.2102 0.4999 0.022 Uiso 1 1 calc R . .
N8 N 0.746(3) 0.595(2) 0.0356(18) 0.069(9) Uani 1 1 d U . .
H8B H 0.6755 0.5915 0.0397 0.083 Uiso 1 1 calc R . .
C41 C 0.797(3) 0.624(2) -0.022(2) 0.054(9) Uani 1 1 d U . .
H41A H 0.7540 0.6444 -0.0610 0.065 Uiso 1 1 calc R . .
C42 C 0.909(3) 0.627(2) -0.0311(19) 0.049(9) Uani 1 1 d . . .
H42A H 0.9381 0.6515 -0.0747 0.059 Uiso 1 1 calc R . .
C43 C 0.978(3) 0.594(2) 0.024(2) 0.054(10) Uani 1 1 d . . .
C44 C 0.923(3) 0.568(3) 0.084(3) 0.094(18) Uani 1 1 d . . .
H44A H 0.9639 0.5478 0.1240 0.112 Uiso 1 1 calc R . .
C45 C 0.816(4) 0.570(3) 0.088(2) 0.094(17) Uani 1 1 d . . .
H45A H 0.7847 0.5536 0.1320 0.113 Uiso 1 1 calc R . .
C46 C 1.100(3) 0.599(2) 0.0143(17) 0.040(8) Uani 1 1 d U . .
C47 C 1.164(3) 0.572(3) 0.0698(19) 0.082(14) Uani 1 1 d D . .
H47A H 1.1293 0.5574 0.1126 0.098 Uiso 1 1 calc R . .
C48 C 1.270(4) 0.565(2) 0.0673(18) 0.084(16) Uani 1 1 d D . .
H48A H 1.3111 0.5462 0.1074 0.101 Uiso 1 1 calc R . .
C49 C 1.262(4) 0.609(4) -0.048(2) 0.104(19) Uani 1 1 d . . .
H49A H 1.2978 0.6245 -0.0907 0.125 Uiso 1 1 calc R . .
C50 C 1.154(3) 0.614(3) -0.048(2) 0.086(14) Uani 1 1 d DU . .
H50A H 1.1155 0.6283 -0.0886 0.103 Uiso 1 1 calc R . .
N9 N 1.324(2) 0.5852(17) 0.0037(18) 0.060(9) Uani 1 1 d D . .
O1W O 0.5361(19) 0.5434(15) 0.0468(12) 0.053(6) Uani 1 1 d U . .
O2W O 0.3798(19) 0.1537(16) 0.1182(13) 0.062(8) Uani 1 1 d . . .
O3W O -0.987(4) -0.173(4) 0.760(3) 0.21(3) Uani 1 1 d . . .
O4W O -0.030(9) 0.213(6) 0.337(6) 0.18(4) Uani 0.50 1 d PU . .

loop_
_atom_site_aniso_label
_atom_site_aniso_U_11
_atom_site_aniso_U_22
_atom_site_aniso_U_33
_atom_site_aniso_U_23
_atom_site_aniso_U_13
_atom_site_aniso_U_12
W1 0.0207(5) 0.0192(6) 0.0153(6) -0.0017(5) -0.0096(4) 0.0019(4)
W2 0.0261(6) 0.0274(6) 0.0138(6) -0.0052(5) -0.0034(5) 0.0021(5)
W3 0.0232(5) 0.0160(6) 0.0206(6) -0.0035(5) -0.0078(5) 0.0048(4)
W4 0.0324(6) 0.0162(6) 0.0181(6) -0.0040(5) -0.0100(5) 0.0035(4)
W5 0.0256(6) 0.0199(6) 0.0182(6) 0.0016(5) -0.0045(5) 0.0001(4)
W6 0.0295(6) 0.0185(6) 0.0186(6) -0.0052(5) -0.0089(5) 0.0008(4)
W7 0.0229(6) 0.0275(7) 0.0205(6) -0.0076(5) -0.0010(5) 0.0017(4)
W8 0.0307(6) 0.0250(6) 0.0212(6) -0.0052(5) -0.0164(5) 0.0059(5)
W9 0.0340(6) 0.0179(6) 0.0155(6) 0.0015(5) -0.0037(5) -0.0016(5)
W10 0.0203(5) 0.0249(6) 0.0242(6) -0.0050(5) -0.0039(5) 0.0056(4)
W11 0.0366(6) 0.0258(6) 0.0116(6) -0.0038(5) -0.0047(5) -0.0012(5)
W12 0.0347(6) 0.0169(6) 0.0206(6) -0.0016(5) -0.0117(5) 0.0091(5)
Si1 0.021(4) 0.017(4) 0.010(4) 0.003(3) -0.006(3) 0.001(3)
O1 0.022(3) 0.020(4) 0.016(4) -0.006(3) -0.003(3) -0.001(3)
O2 0.022(3) 0.020(4) 0.016(4) -0.006(3) -0.003(3) -0.001(3)
O3 0.022(3) 0.020(4) 0.016(4) -0.006(3) -0.003(3) -0.001(3)
O4 0.022(3) 0.020(4) 0.016(4) -0.006(3) -0.003(3) -0.001(3)
O5 0.024(7) 0.034(8) 0.022(8) -0.013(7) -0.004(6) -0.008(6)
O6 0.032(8) 0.019(7) 0.030(8) -0.016(7) -0.012(6) 0.010(6)
O7 0.018(5) 0.018(5) 0.012(5) 0.002(4) -0.002(4) -0.004(4)
O8 0.023(7) 0.025(8) 0.026(8) -0.001(7) -0.019(6) 0.000(6)
O9 0.030(7) 0.021(8) 0.015(7) -0.001(6) -0.011(6) 0.000(6)
O10 0.020(6) 0.014(6) 0.012(6) 0.002(5) -0.006(5) 0.004(5)
O11 0.025(10) 0.035(12) 0.031(12) -0.009(10) -0.012(9) 0.003(8)
O12 0.021(7) 0.024(8) 0.025(8) -0.007(7) -0.006(6) 0.005(6)
O13 0.035(11) 0.038(12) 0.024(11) -0.019(10) -0.004(9) -0.013(9)
O14 0.034(8) 0.031(8) 0.025(8) -0.013(7) -0.012(7) 0.004(6)
O15 0.026(7) 0.024(8) 0.021(8) -0.005(6) -0.002(6) 0.002(6)
O16 0.071(14) 0.003(9) 0.028(12) -0.004(9) -0.009(10) 0.003(9)
O17 0.032(8) 0.031(8) 0.025(8) -0.003(7) -0.003(7) 0.001(6)
O18 0.020(9) 0.028(11) 0.021(11) -0.002(9) -0.009(8) 0.001(8)
O19 0.042(12) 0.041(13) 0.030(12) -0.016(11) -0.002(10) -0.011(10)
O20 0.037(8) 0.035(8) 0.028(8) -0.015(7) -0.006(7) -0.006(7)
O21 0.042(12) 0.025(11) 0.047(14) -0.020(11) -0.001(10) -0.016(9)
O22 0.031(8) 0.030(8) 0.036(9) -0.011(7) -0.001(7) 0.004(6)
O23 0.028(7) 0.021(7) 0.015(7) -0.001(6) -0.009(6) -0.009(6)
O24 0.023(7) 0.035(8) 0.026(8) -0.013(7) -0.003(6) 0.006(6)
O25 0.006(8) 0.058(13) 0.014(10) -0.017(10) -0.002(7) 0.000(8)
O26 0.014(7) 0.025(8) 0.021(8) -0.003(6) 0.009(6) 0.004(6)
O27 0.084(17) 0.039(14) 0.005(10) 0.003(10) -0.009(11) -0.003(12)
O28 0.043(11) 0.006(9) 0.032(12) 0.006(9) -0.011(9) -0.001(8)
O29 0.031(10) 0.028(11) 0.023(11) 0.004(9) -0.016(9) -0.006(8)
O30 0.040(8) 0.029(8) 0.033(8) -0.013(7) -0.015(7) 0.006(7)
O31 0.021(10) 0.062(16) 0.051(15) -0.028(13) 0.019(10) -0.018(10)
O32 0.035(11) 0.043(13) 0.011(10) 0.002(10) -0.005(9) 0.006(9)
O33 0.039(11) 0.019(10) 0.023(11) -0.004(9) 0.006(9) -0.004(8)
O34 0.039(12) 0.067(16) 0.036(13) -0.033(13) -0.003(10) -0.013(11)
O35 0.032(8) 0.020(8) 0.029(8) -0.002(7) -0.004(7) -0.002(6)
O36 0.026(10) 0.040(13) 0.033(13) -0.005(11) -0.009(9) 0.009(9)
O37 0.032(11) 0.060(16) 0.029(13) -0.011(12) -0.011(10) -0.003(10)
O38 0.057(14) 0.040(13) 0.022(12) -0.006(11) -0.026(10) 0.000(11)
O39 0.041(13) 0.053(16) 0.09(2) -0.050(16) -0.030(13) 0.030(11)
O40 0.036(12) 0.049(15) 0.042(14) -0.010(12) -0.004(11) 0.010(10)
W13 0.0210(6) 0.0464(8) 0.0243(7) -0.0108(6) -0.0083(5) 0.0026(5)
W14 0.0471(7) 0.0276(7) 0.0207(6) -0.0072(6) -0.0078(6) -0.0065(5)
W15 0.0340(6) 0.0308(7) 0.0285(7) -0.0092(6) -0.0031(5) 0.0134(5)
W16 0.0469(8) 0.0439(8) 0.0188(7) -0.0122(6) -0.0200(6) 0.0144(6)
W17 0.0288(6) 0.0578(9) 0.0389(8) -0.0285(8) 0.0106(6) -0.0101(6)
W18 0.0468(8) 0.0190(7) 0.0454(9) 0.0005(6) -0.0206(7) -0.0007(5)
Si2 0.019(4) 0.014(5) 0.008(4) 0.001(4) -0.007(4) -0.002(3)
O41 0.046(9) 0.043(10) 0.050(11) -0.025(9) -0.021(8) 0.019(7)
O42 0.046(9) 0.043(10) 0.050(11) -0.025(9) -0.021(8) 0.019(7)
O43 0.046(9) 0.043(10) 0.050(11) -0.025(9) -0.021(8) 0.019(7)
O44 0.046(9) 0.043(10) 0.050(11) -0.025(9) -0.021(8) 0.019(7)
O45 0.046(9) 0.043(10) 0.050(11) -0.025(9) -0.021(8) 0.019(7)
O46 0.037(15) 0.11(3) 0.22(4) -0.12(3) -0.05(2) 0.030(15)
O47 0.10(2) 0.034(16) 0.062(19) 0.011(14) 0.045(17) 0.017(14)
O48 0.11(2) 0.038(17) 0.12(3) -0.007(18) -0.05(2) -0.012(16)
O49 0.021(11) 0.12(2) 0.041(16) 0.035(16) -0.007(11) -0.021(13)
O50 0.055(10) 0.078(11) 0.056(11) -0.005(8) -0.003(8) -0.015(8)
O51 0.061(10) 0.062(10) 0.077(11) -0.039(9) -0.018(8) 0.001(8)
O52 0.039(14) 0.14(3) 0.015(13) 0.012(15) -0.013(11) -0.015(15)
O53 0.067(10) 0.065(11) 0.066(11) -0.019(8) 0.020(8) 0.009(8)
O54 0.091(19) 0.08(2) 0.051(17) -0.047(16) 0.022(15) -0.038(16)
O55 0.081(11) 0.065(11) 0.060(11) -0.023(9) -0.005(8) -0.013(8)
O56 0.064(16) 0.09(2) 0.040(15) -0.026(15) -0.019(13) -0.031(14)
O57 0.12(2) 0.029(14) 0.047(16) -0.004(13) 0.043(16) -0.002(14)
O58 0.11(2) 0.08(2) 0.041(15) -0.041(15) -0.048(15) 0.059(17)
O59 0.11(2) 0.053(16) 0.039(15) -0.035(14) 0.013(14) -0.025(14)
O60 0.079(17) 0.034(14) 0.032(13) -0.007(11) 0.016(12) 0.010(12)
O61 0.11(2) 0.023(12) 0.019(12) 0.013(10) -0.025(13) -0.010(12)
O62 0.13(3) 0.058(18) 0.047(17) -0.029(16) -0.024(17) -0.017(17)
Cu1 0.0227(16) 0.0250(19) 0.027(2) -0.0134(17) 0.0032(14) -0.0027(13)
N1 0.024(8) 0.019(8) 0.025(9) -0.005(7) 0.001(7) -0.003(7)
C1 0.025(9) 0.018(9) 0.024(10) -0.007(8) -0.003(8) -0.009(7)
C2 0.025(9) 0.020(9) 0.025(10) -0.005(8) -0.002(8) 0.002(7)
C3 0.027(9) 0.024(10) 0.023(10) -0.006(8) 0.004(8) 0.000(7)
C4 0.014(8) 0.012(9) 0.010(9) 0.001(7) 0.003(7) -0.005(7)
C5 0.026(9) 0.023(10) 0.024(10) -0.002(8) -0.001(8) 0.000(7)
C6 0.012(8) 0.018(9) 0.024(9) -0.007(8) 0.005(7) 0.000(7)
C7 0.037(18) 0.07(3) 0.04(2) -0.01(2) -0.025(16) -0.006(17)
C8 0.058(12) 0.055(12) 0.048(12) -0.017(9) 0.003(9) -0.008(9)
C9 0.032(10) 0.048(11) 0.033(11) -0.010(9) -0.004(8) 0.002(8)
C10 0.05(2) 0.029(19) 0.04(2) 0.003(17) -0.007(17) -0.006(15)
N2 0.048(10) 0.042(10) 0.032(10) -0.017(8) 0.007(8) -0.004(8)
N3 0.027(8) 0.016(8) 0.019(9) -0.003(7) 0.008(7) -0.008(7)
C11 0.009(8) 0.016(9) 0.018(9) 0.001(7) 0.002(7) -0.005(7)
C12 0.015(12) 0.024(15) 0.026(16) -0.007(13) 0.013(11) -0.001(10)
C13 0.026(9) 0.019(9) 0.024(9) -0.014(8) 0.005(8) -0.002(7)
C14 0.034(10) 0.029(10) 0.024(10) -0.012(8) -0.004(8) -0.005(8)
C15 0.028(10) 0.028(10) 0.031(10) -0.008(8) 0.006(8) -0.009(8)
C16 0.034(10) 0.033(10) 0.030(10) -0.013(8) -0.005(8) -0.002(8)
C17 0.039(11) 0.035(11) 0.036(11) -0.011(9) 0.003(8) -0.005(8)
C18 0.05(2) 0.011(16) 0.06(2) -0.014(16) 0.017(19) -0.003(14)
C19 0.04(2) 0.09(3) 0.04(2) -0.01(2) -0.017(17) -0.04(2)
C20 0.05(2) 0.06(3) 0.07(3) -0.02(2) -0.03(2) -0.024(19)
N4 0.06(2) 0.08(3) 0.05(2) -0.04(2) 0.016(17) -0.015(18)
N5 0.021(12) 0.029(14) 0.034(15) -0.015(12) 0.015(11) -0.015(10)
C21 0.022(15) 0.021(16) 0.05(2) -0.011(15) 0.001(14) 0.002(11)
C22 0.019(9) 0.031(10) 0.031(10) -0.006(8) 0.001(8) -0.008(8)
C23 0.024(14) 0.036(17) 0.008(13) -0.004(13) -0.005(11) -0.002(12)
C24 0.029(10) 0.024(10) 0.029(10) -0.015(8) 0.004(8) -0.002(7)
C25 0.023(9) 0.019(9) 0.017(9) -0.005(8) 0.001(7) -0.010(7)
C26 0.009(12) 0.037(17) 0.038(18) -0.023(15) -0.003(12) -0.008(11)
C27 0.10(3) 0.13(4) 0.03(2) -0.03(3) 0.00(2) -0.09(3)
C28 0.11(4) 0.16(5) 0.06(3) -0.05(4) 0.01(3) -0.10(4)
C29 0.06(2) 0.04(2) 0.06(3) -0.02(2) 0.00(2) -0.013(18)
C30 0.043(17) 0.018(16) 0.034(18) -0.003(14) -0.012(15) -0.003(13)
N6 0.049(18) 0.05(2) 0.06(2) -0.020(18) -0.003(16) 0.003(14)
N7 0.035(12) 0.006(11) 0.013(12) 0.007(9) 0.003(10) -0.003(9)
C31 0.047(11) 0.044(11) 0.041(11) -0.020(9) -0.001(8) -0.003(8)
C32 0.023(9) 0.027(10) 0.021(9) -0.009(8) 0.000(8) -0.001(7)
C33 0.021(9) 0.026(10) 0.029(10) -0.010(8) 0.002(8) -0.005(7)
C34 0.028(16) 0.04(2) 0.035(19) -0.003(17) 0.006(14) 0.000(14)
C35 0.024(9) 0.012(9) 0.017(9) -0.004(7) 0.010(7) -0.004(7)
N8 0.063(12) 0.077(13) 0.067(13) -0.026(9) -0.005(9) -0.001(9)
C41 0.049(12) 0.053(12) 0.053(13) -0.012(9) -0.006(9) -0.003(9)
C42 0.07(2) 0.04(2) 0.04(2) -0.015(19) -0.033(19) -0.005(17)
C43 0.06(2) 0.06(3) 0.06(3) -0.03(2) -0.02(2) 0.000(18)
C44 0.04(2) 0.14(5) 0.08(4) -0.02(3) -0.01(2) 0.04(3)
C45 0.08(3) 0.16(5) 0.03(2) -0.02(3) -0.03(2) 0.01(3)
C46 0.044(11) 0.039(11) 0.039(11) -0.018(9) 0.001(8) 0.004(8)
C47 0.10(4) 0.07(3) 0.05(3) 0.01(2) -0.05(3) 0.00(3)
C48 0.08(3) 0.02(2) 0.12(5) 0.02(2) -0.01(3) 0.000(19)
C49 0.07(3) 0.18(6) 0.03(3) -0.01(3) -0.01(2) -0.01(3)
C50 0.086(16) 0.088(16) 0.082(16) -0.030(10) -0.002(10) -0.003(10)
N9 0.07(2) 0.028(17) 0.08(3) -0.007(18) -0.02(2) -0.006(15)
O1W 0.056(10) 0.056(10) 0.045(10) -0.017(8) -0.003(8) -0.005(8)
O2W 0.054(15) 0.09(2) 0.067(18) -0.061(18) -0.014(13) 0.007(13)
O3W 0.20(5) 0.33(7) 0.15(4) -0.11(5) 0.08(4) -0.21(5)
O4W 0.18(4) 0.18(4) 0.18(4) -0.063(17) -0.002(10) -0.022(11)

loop_
_atom_type_symbol
_atom_type_description
_atom_type_scat_dispersion_real
_atom_type_scat_dispersion_imag
_atom_type_scat_source
C C 0.0033 0.0016 'International Tables Vol C Tables 4.2.6.8 and 6.1.1.4'
H H 0.0000 0.0000 'International Tables Vol C Tables 4.2.6.8 and 6.1.1.4'
N N 0.0061 0.0033 'International Tables Vol C Tables 4.2.6.8 and 6.1.1.4'
O O 0.0106 0.0060 'International Tables Vol C Tables 4.2.6.8 and 6.1.1.4'
Si Si 0.0817 0.0704 'International Tables Vol C Tables 4.2.6.8 and 6.1.1.4'
Cu Cu 0.3201 1.2651 'International Tables Vol C Tables 4.2.6.8 and 6.1.1.4'
W W -0.8490 6.8722 'International Tables Vol C Tables 4.2.6.8 and 6.1.1.4'

loop_
_geom_angle_atom_site_label_1
_geom_angle_atom_site_label_2
_geom_angle_atom_site_label_3
_geom_angle
_geom_angle_site_symmetry_1
_geom_angle_site_symmetry_3
_geom_angle_publ_flag
O22 W1 O12 103.4(8) . . ?
O22 W1 O18 100.4(8) . . ?
O12 W1 O18 88.1(8) . . ?
O22 W1 O6 97.6(8) . . ?
O12 W1 O6 159.0(7) . . ?
O18 W1 O6 88.3(8) . . ?
O22 W1 O25 99.6(8) . . ?
O12 W1 O25 90.7(8) . . ?
O18 W1 O25 159.7(7) . . ?
O6 W1 O25 85.6(8) . . ?
O22 W1 O4 169.1(7) . . ?
O12 W1 O4 86.3(7) . . ?
O18 W1 O4 84.9(7) . . ?
O6 W1 O4 72.8(7) . . ?
O25 W1 O4 74.8(6) . . ?
O37 W2 O18 100.8(8) . . ?
O37 W2 O11 98.8(10) . . ?
O18 W2 O11 88.9(7) . . ?
O37 W2 O24 101.9(8) . . ?
O18 W2 O24 157.3(7) . . ?
O11 W2 O24 89.3(8) . . ?
O37 W2 O23 103.4(9) . . ?
O18 W2 O23 86.3(8) . . ?
O11 W2 O23 157.8(8) . . ?
O24 W2 O23 86.9(8) . . ?
O37 W2 O2 171.4(8) . . ?
O18 W2 O2 84.6(7) . . ?
O11 W2 O2 74.5(7) . . ?
O24 W2 O2 73.1(6) . . ?
O23 W2 O2 83.5(6) . . ?
O21 W3 O26 101.5(8) . . ?
O21 W3 O5 103.7(8) . . ?
O26 W3 O5 86.8(7) . . ?
O21 W3 O6 99.3(8) . . ?
O26 W3 O6 91.1(8) . . ?
O5 W3 O6 156.9(8) . . ?
O21 W3 O10 101.0(8) . . ?
O26 W3 O10 157.5(7) . . ?
O5 W3 O10 87.7(7) . . ?
O6 W3 O10 85.5(7) . . ?
O21 W3 O4 168.9(7) . . ?
O26 W3 O4 84.6(7) . . ?
O5 W3 O4 85.7(7) . . ?
O6 W3 O4 71.2(7) . . ?
O10 W3 O4 73.2(6) . . ?
O38 W4 O23 103.7(9) . . ?
O38 W4 O30 99.8(9) . . ?
O23 W4 O30 92.1(8) . . ?
O38 W4 O35 98.8(9) . . ?
O23 W4 O35 157.0(7) . . ?
O30 W4 O35 88.4(8) . . ?
O38 W4 O12 102.9(9) . . ?
O23 W4 O12 85.0(8) . . ?
O30 W4 O12 157.2(7) . . ?
O35 W4 O12 85.7(8) . . ?
O38 W4 O3 167.9(8) . . ?
O23 W4 O3 86.5(6) . . ?
O30 W4 O3 73.1(7) . . ?
O35 W4 O3 71.7(7) . . ?
O12 W4 O3 84.1(6) . . ?
O17 W5 O26 103.8(8) . . ?
O17 W5 O11 99.8(9) . . ?
O26 W5 O11 89.0(7) . . ?
O17 W5 O15 100.4(8) . . ?
O26 W5 O15 155.8(8) . . ?
O11 W5 O15 87.3(7) . . ?
O17 W5 O19 101.8(9) . . ?
O26 W5 O19 85.5(8) . . ?
O11 W5 O19 158.5(9) . . ?
O15 W5 O19 89.2(8) . . ?
O17 W5 O2 169.6(7) . . ?
O26 W5 O2 83.9(7) . . ?
O11 W5 O2 72.9(7) . . ?
O15 W5 O2 72.2(7) . . ?
O19 W5 O2 85.7(7) . . ?
O28 W6 O19 103.0(9) . . ?
O28 W6 O5 103.6(8) . . ?
O19 W6 O5 88.6(8) . . ?
O28 W6 O16 98.8(8) . . ?
O19 W6 O16 158.3(8) . . ?
O5 W6 O16 86.6(8) . . ?
O28 W6 O8 98.2(8) . . ?
O19 W6 O8 88.7(9) . . ?
O5 W6 O8 158.1(7) . . ?
O16 W6 O8 87.8(8) . . ?
O28 W6 O1 167.5(8) . . ?
O19 W6 O1 86.0(7) . . ?
O5 W6 O1 85.1(7) . . ?
O16 W6 O1 72.4(6) . . ?
O8 W6 O1 73.0(6) . . ?
O36 W7 O14 100.1(9) . . ?
O36 W7 O10 100.8(8) . . ?
O14 W7 O10 90.7(8) . . ?
O36 W7 O25 100.5(8) . . ?
O14 W7 O25 159.2(7) . . ?
O10 W7 O25 88.5(8) . . ?
O36 W7 O29 102.6(9) . . ?
O14 W7 O29 85.9(8) . . ?
O10 W7 O29 156.6(7) . . ?
O25 W7 O29 86.6(8) . . ?
O36 W7 O4 171.1(8) . . ?
O14 W7 O4 87.1(7) . . ?
O10 W7 O4 73.6(6) . . ?
O25 W7 O4 72.7(6) . . ?
O29 W7 O4 83.0(7) . . ?
O34 W8 O13 103.4(9) . . ?
O34 W8 O20 101.8(9) . . ?
O13 W8 O20 85.3(8) . . ?
O34 W8 O8 99.0(9) . . ?
O13 W8 O8 90.3(8) . . ?
O20 W8 O8 159.2(8) . . ?
O34 W8 O32 99.2(9) . . ?
O13 W8 O32 157.3(8) . . ?
O20 W8 O32 87.6(8) . . ?
O8 W8 O32 88.8(8) . . ?
O34 W8 O1 169.4(7) . . ?
O13 W8 O1 84.7(7) . . ?
O20 W8 O1 85.5(7) . . ?
O8 W8 O1 73.9(6) . . ?
O32 W8 O1 73.2(7) . . ?
O31 W9 O29 99.9(9) . . ?
O31 W9 O35 99.0(9) . . ?
O29 W9 O35 89.2(8) . . ?
O31 W9 O33 101.0(9) . . ?
O29 W9 O33 159.1(8) . . ?
O35 W9 O33 88.3(8) . . ?
O31 W9 O9 102.7(9) . . ?
O29 W9 O9 85.6(8) . . ?
O35 W9 O9 158.3(8) . . ?
O33 W9 O9 89.0(7) . . ?
O31 W9 O3 171.3(8) . . ?
O29 W9 O3 85.9(7) . . ?
O35 W9 O3 74.4(7) . . ?
O33 W9 O3 73.5(7) . . ?
O9 W9 O3 84.2(7) . . ?
O40 W10 O15 99.3(9) . . ?
O40 W10 O24 98.7(9) . . ?
O15 W10 O24 88.6(8) . . ?
O40 W10 O13 103.5(9) . . ?
O15 W10 O13 89.6(8) . . ?
O24 W10 O13 157.7(7) . . ?
O40 W10 O7 102.9(9) . . ?
O15 W10 O7 157.8(7) . . ?
O24 W10 O7 89.4(8) . . ?
O13 W10 O7 83.9(7) . . ?
O40 W10 O2 169.1(9) . . ?
O15 W10 O2 73.7(7) . . ?
O24 W10 O2 73.1(6) . . ?
O13 W10 O2 85.1(7) . . ?
O7 W10 O2 84.6(6) . . ?
O27 W11 O9 99.8(9) . . ?
O27 W11 O32 99.2(9) . . ?
O9 W11 O32 89.8(8) . . ?
O27 W11 O14 100.3(10) . . ?
O9 W11 O14 84.6(8) . . ?
O32 W11 O14 160.3(8) . . ?
O27 W11 O16 102.6(9) . . ?
O9 W11 O16 157.4(8) . . ?
O32 W11 O16 89.3(9) . . ?
O14 W11 O16 88.7(8) . . ?
O27 W11 O1 171.2(9) . . ?
O9 W11 O1 85.5(7) . . ?
O32 W11 O1 73.7(7) . . ?
O14 W11 O1 87.0(7) . . ?
O16 W11 O1 72.5(7) . . ?
O39 W12 O7 102.2(11) . . ?
O39 W12 O20 102.5(9) . . ?
O7 W12 O20 85.1(8) . . ?
O39 W12 O30 98.5(9) . . ?
O7 W12 O30 87.9(8) . . ?
O20 W12 O30 158.9(8) . . ?
O39 W12 O33 100.7(11) . . ?
O7 W12 O33 157.0(7) . . ?
O20 W12 O33 91.7(8) . . ?
O30 W12 O33 87.0(8) . . ?
O39 W12 O3 169.4(9) . . ?
O7 W12 O3 85.3(6) . . ?
O20 W12 O3 85.6(7) . . ?
O30 W12 O3 74.0(7) . . ?
O33 W12 O3 71.8(7) . . ?
O2 Si1 O1 110.3(9) . . ?
O2 Si1 O4 108.2(9) . . ?
O1 Si1 O4 111.0(9) . . ?
O2 Si1 O3 109.9(9) . . ?
O1 Si1 O3 108.1(9) . . ?
O4 Si1 O3 109.4(9) . . ?
Si1 O1 W11 123.3(9) . . ?
Si1 O1 W8 124.6(9) . . ?
W11 O1 W8 91.9(6) . . ?
Si1 O1 W6 123.9(10) . . ?
W11 O1 W6 92.1(5) . . ?
W8 O1 W6 91.5(6) . . ?
Si1 O2 W2 126.2(9) . . ?
Si1 O2 W10 124.1(10) . . ?
W2 O2 W10 91.9(5) . . ?
Si1 O2 W5 123.4(9) . . ?
W2 O2 W5 90.6(6) . . ?
W10 O2 W5 90.5(6) . . ?
Si1 O3 W9 125.6(8) . . ?
Si1 O3 W12 123.9(9) . . ?
W9 O3 W12 93.2(6) . . ?
Si1 O3 W4 122.0(9) . . ?
W9 O3 W4 91.9(6) . . ?
W12 O3 W4 90.7(5) . . ?
Si1 O4 W1 125.3(9) . . ?
Si1 O4 W3 123.0(9) . . ?
W1 O4 W3 93.1(6) . . ?
Si1 O4 W7 123.4(9) . . ?
W1 O4 W7 92.0(6) . . ?
W3 O4 W7 90.5(5) . . ?
W6 O5 W3 149.1(10) . . ?
W1 O6 W3 122.9(10) . . ?
W12 O7 W10 152.1(9) . . ?
W8 O8 W6 121.7(9) . . ?
W11 O9 W9 152.2(10) . . ?
W7 O10 W3 122.6(8) . . ?
W2 O11 W5 122.0(11) . . ?
W1 O12 W4 149.9(10) . . ?
W8 O13 W10 152.6(10) . . ?
W7 O14 W11 150.7(10) . . ?
W10 O15 W5 123.5(9) . . ?
W6 O16 W11 122.9(9) . . ?
W1 O18 W2 149.0(11) . . ?
W6 O19 W5 149.3(11) . . ?
W8 O20 W12 151.5(12) . . ?
W4 O23 W2 153.2(10) . . ?
W10 O24 W2 121.7(8) . . ?
W1 O25 W7 120.5(8) . . ?
W3 O26 W5 152.7(11) . . ?
W9 O29 W7 150.5(10) . . ?
W4 O30 W12 122.2(9) . . ?
W11 O32 W8 121.0(10) . . ?
W9 O33 W12 121.5(10) . . ?
W9 O35 W4 122.0(9) . . ?
O48 W13 O59 102.9(16) . . ?
O48 W13 O55 102.2(13) . . ?
O59 W13 O55 89.7(11) . . ?
O48 W13 O57 99.1(14) . . ?
O59 W13 O57 86.1(10) . . ?
O55 W13 O57 158.7(13) . . ?
O48 W13 O47 101.1(16) . 2_757 ?
O59 W13 O47 156.0(13) . 2_757 ?
O55 W13 O47 86.8(12) . 2_757 ?
O57 W13 O47 88.6(10) . 2_757 ?
O48 W13 O43 153.1(16) . . ?
O59 W13 O43 95.6(14) . . ?
O55 W13 O43 97.1(13) . . ?
O57 W13 O43 62.6(14) . . ?
O47 W13 O43 61.4(14) 2_757 . ?
O48 W13 O44 160.9(16) . 2_757 ?
O59 W13 O44 64.9(14) . 2_757 ?
O55 W13 O44 64.7(13) . 2_757 ?
O57 W13 O44 94.8(13) . 2_757 ?
O47 W13 O44 92.3(16) 2_757 2_757 ?
O43 W13 O44 45.9(14) . 2_757 ?
O54 W14 O52 100.5(13) . . ?
O54 W14 O53 102.7(13) . 2_757 ?
O52 W14 O53 156.7(13) . 2_757 ?
O54 W14 O57 99.3(13) . . ?
O52 W14 O57 86.5(11) . . ?
O53 W14 O57 89.8(10) 2_757 . ?
O54 W14 O49 101.6(14) . . ?
O52 W14 O49 89.6(10) . . ?
O53 W14 O49 85.7(11) 2_757 . ?
O57 W14 O49 159.1(13) . . ?
O54 W14 O43 153.6(15) . . ?
O52 W14 O43 97.0(15) . . ?
O53 W14 O43 61.3(14) 2_757 . ?
O57 W14 O43 62.1(13) . . ?
O49 W14 O43 98.1(14) . . ?
O54 W14 O41 159.8(14) . 2_757 ?
O52 W14 O41 67.8(15) . 2_757 ?
O53 W14 O41 89.8(15) 2_757 2_757 ?
O57 W14 O41 96.4(13) . 2_757 ?
O49 W14 O41 63.2(14) . 2_757 ?
O43 W14 O41 46.6(14) . 2_757 ?
O58 W15 O62 99.7(14) . . ?
O58 W15 O49 99.4(13) . 2_757 ?
O62 W15 O49 89.2(11) . 2_757 ?
O58 W15 O50 101.5(13) . 2_757 ?
O62 W15 O50 158.8(12) . 2_757 ?
O49 W15 O50 87.9(11) 2_757 2_757 ?
O58 W15 O55 99.5(12) . . ?
O62 W15 O55 87.6(11) . . ?
O49 W15 O55 161.1(12) 2_757 . ?
O50 W15 O55 88.4(12) 2_757 . ?
O58 W15 O41 159.6(16) . . ?
O62 W15 O41 93.1(15) . . ?
O49 W15 O41 64.8(14) 2_757 . ?
O50 W15 O41 66.8(15) 2_757 . ?
O55 W15 O41 96.8(13) . . ?
O58 W15 O44 156.6(16) . 2_757 ?
O62 W15 O44 63.8(14) . 2_757 ?
O49 W15 O44 97.1(14) 2_757 2_757 ?
O50 W15 O44 95.7(15) 2_757 2_757 ?
O55 W15 O44 64.9(13) . 2_757 ?
O41 W15 O44 43.7(15) . 2_757 ?
O60 W16 O47 99.4(12) . . ?
O60 W16 O46 101.8(15) . . ?
O47 W16 O46 158.7(16) . . ?
O60 W16 O53 102.7(12) . . ?
O47 W16 O53 91.3(11) . . ?
O46 W16 O53 86.3(13) . . ?
O60 W16 O51 101.6(11) . . ?
O47 W16 O51 85.4(12) . . ?
O46 W16 O51 88.0(11) . . ?
O53 W16 O51 155.6(12) . . ?
O60 W16 O43 153.6(14) . 2_757 ?
O47 W16 O43 62.1(13) . 2_757 ?
O46 W16 O43 98.5(17) . 2_757 ?
O53 W16 O43 61.9(13) . 2_757 ?
O51 W16 O43 95.6(13) . 2_757 ?
O60 W16 O42 158.4(15) . . ?
O47 W16 O42 95.8(15) . . ?
O46 W16 O42 63.2(15) . . ?
O53 W16 O42 92.2(14) . . ?
O51 W16 O42 64.2(13) . . ?
O43 W16 O42 48.0(16) 2_757 . ?
O56 W17 O62 103.8(13) . . ?
O56 W17 O46 101.7(14) . . ?
O62 W17 O46 89.4(13) . . ?
O56 W17 O45 95.6(12) . . ?
O62 W17 O45 160.5(11) . . ?
O46 W17 O45 86.7(10) . . ?
O56 W17 O59 100.7(11) . . ?
O62 W17 O59 86.1(10) . . ?
O46 W17 O59 157.5(14) . . ?
O45 W17 O59 90.2(9) . . ?
O56 W17 O42 156.4(15) . . ?
O62 W17 O42 94.5(14) . . ?
O46 W17 O42 63.3(15) . . ?
O45 W17 O42 66.8(13) . . ?
O59 W17 O42 95.1(13) . . ?
O56 W17 O44 156.8(13) . 2_757 ?
O62 W17 O44 61.4(12) . 2_757 ?
O46 W17 O44 96.2(16) . 2_757 ?
O45 W17 O44 100.1(11) . 2_757 ?
O59 W17 O44 62.4(12) . 2_757 ?
O42 W17 O44 46.7(15) . 2_757 ?
O61 W18 O51 102.6(11) . . ?
O61 W18 O50 101.3(12) . . ?
O51 W18 O50 88.4(11) . . ?
O61 W18 O45 96.6(11) . . ?
O51 W18 O45 87.5(10) . . ?
O50 W18 O45 162.1(11) . . ?
O61 W18 O52 100.6(12) . . ?
O51 W18 O52 156.8(13) . . ?
O50 W18 O52 87.9(11) . . ?
O45 W18 O52 89.0(10) . . ?
O61 W18 O42 156.2(13) . . ?
O51 W18 O42 63.3(13) . . ?
O50 W18 O42 97.6(14) . . ?
O45 W18 O42 65.1(13) . . ?
O52 W18 O42 94.5(14) . . ?
O61 W18 O41 156.7(12) . 2_757 ?
O51 W18 O41 94.4(13) . 2_757 ?
O50 W18 O41 63.0(12) . 2_757 ?
O45 W18 O41 99.9(11) . 2_757 ?
O52 W18 O41 63.7(13) . 2_757 ?
O42 W18 O41 47.0(14) . 2_757 ?
O41 Si2 O41 180.000(16) . 2_757 ?
O41 Si2 O44 66(2) . 2_757 ?
O41 Si2 O44 114(2) 2_757 2_757 ?
O41 Si2 O44 114(2) . . ?
O41 Si2 O44 66(2) 2_757 . ?
O44 Si2 O44 180.000(10) 2_757 . ?
O41 Si2 O42 75(2) . 2_757 ?
O41 Si2 O42 105(2) 2_757 2_757 ?
O44 Si2 O42 109(2) 2_757 2_757 ?
O44 Si2 O42 71(2) . 2_757 ?
O41 Si2 O42 105(2) . . ?
O41 Si2 O42 75(2) 2_757 . ?
O44 Si2 O42 71(2) 2_757 . ?
O44 Si2 O42 109(2) . . ?
O42 Si2 O42 180.000(11) 2_757 . ?
O41 Si2 O43 108(2) . . ?
O41 Si2 O43 72(2) 2_757 . ?
O44 Si2 O43 68(2) 2_757 . ?
O44 Si2 O43 112(2) . . ?
O42 Si2 O43 71(2) 2_757 . ?
O42 Si2 O43 109(2) . . ?
O41 Si2 O43 72(2) . 2_757 ?
O41 Si2 O43 108(2) 2_757 2_757 ?
O44 Si2 O43 112(2) 2_757 2_757 ?
O44 Si2 O43 68(2) . 2_757 ?
O42 Si2 O43 109(2) 2_757 2_757 ?
O42 Si2 O43 71(2) . 2_757 ?
O43 Si2 O43 180.000(11) . 2_757 ?
Si2 O41 O44 58(2) . 2_757 ?
Si2 O41 W15 127(3) . . ?
O44 O41 W15 68.9(19) 2_757 . ?
Si2 O41 W14 123(2) . 2_757 ?
O44 O41 W14 136(3) 2_757 2_757 ?
W15 O41 W14 95.4(14) . 2_757 ?
Si2 O41 W18 118(2) . 2_757 ?
O44 O41 W18 128(3) 2_757 2_757 ?
W15 O41 W18 93.3(15) . 2_757 ?
W14 O41 W18 91.6(16) 2_757 2_757 ?
Si2 O42 W17 124(2) . . ?
Si2 O42 W16 120(2) . . ?
W17 O42 W16 96.4(16) . . ?
Si2 O42 W18 120(2) . . ?
W17 O42 W18 95.8(17) . . ?
W16 O42 W18 94.5(16) . . ?
Si2 O43 W13 123(2) . . ?
Si2 O43 W16 120(2) . 2_757 ?
W13 O43 W16 96.8(15) . 2_757 ?
Si2 O43 W14 119(2) . . ?
W13 O43 W14 96.8(16) . . ?
W16 O43 W14 95.1(15) 2_757 . ?
Si2 O44 O41 55.6(19) . 2_757 ?
Si2 O44 W15 123(2) . 2_757 ?
O41 O44 W15 67.4(18) 2_757 2_757 ?
Si2 O44 W13 123(2) . 2_757 ?
O41 O44 W13 135(3) 2_757 2_757 ?
W15 O44 W13 95.7(14) 2_757 2_757 ?
Si2 O44 W17 119(2) . 2_757 ?
O41 O44 W17 128(3) 2_757 2_757 ?
W15 O44 W17 94.8(14) 2_757 2_757 ?
W13 O44 W17 94.2(16) 2_757 2_757 ?
W18 O45 W17 132.3(13) . . ?
W16 O46 W17 137(2) . . ?
W16 O47 W13 139.0(16) . 2_757 ?
W15 O49 W14 136.0(18) 2_757 . ?
W18 O50 W15 136.7(16) . 2_757 ?
W18 O51 W16 137.8(15) . . ?
W14 O52 W18 136.5(16) . . ?
W14 O53 W16 140.8(14) 2_757 . ?
W13 O55 W15 134.5(16) . . ?
W14 O57 W13 138.1(16) . . ?
W13 O59 W17 138.1(14) . . ?
W15 O62 W17 139.8(15) . . ?
N7 Cu1 N3 90.7(8) . . ?
N7 Cu1 N5 92.3(8) . . ?
N3 Cu1 N5 172.6(10) . . ?
N7 Cu1 N1 177.1(9) . . ?
N3 Cu1 N1 86.6(8) . . ?
N5 Cu1 N1 90.3(8) . . ?
C5 N1 C1 119(2) . . ?
C5 N1 Cu1 113.3(17) . . ?
C1 N1 Cu1 122.4(17) . . ?
C2 C1 N1 122(3) . . ?
C2 C1 H1A 119.2 . . ?
N1 C1 H1A 119.2 . . ?
C1 C2 C3 121(2) . . ?
C1 C2 H2A 119.6 . . ?
C3 C2 H2A 119.6 . . ?
C4 C3 C2 116(2) . . ?
C4 C3 C6 120(2) . . ?
C2 C3 C6 124(2) . . ?
C3 C4 C5 122(3) . . ?
C3 C4 H4A 118.8 . . ?
C5 C4 H4A 118.8 . . ?
N1 C5 C4 119(2) . . ?
N1 C5 H5A 120.3 . . ?
C4 C5 H5A 120.3 . . ?
C7 C6 C10 121(3) . . ?
C7 C6 C3 121(3) . . ?
C10 C6 C3 118(2) . . ?
C6 C7 C8 118(3) . . ?
C6 C7 H7A 121.2 . . ?
C8 C7 H7A 121.2 . . ?
N2 C8 C7 119(3) . . ?
N2 C8 H8A 120.4 . . ?
C7 C8 H8A 120.4 . . ?
N2 C9 C10 122(3) . . ?
N2 C9 H9A 119.1 . . ?
C10 C9 H9A 119.1 . . ?
C9 C10 C6 115(3) . . ?
C9 C10 H10A 122.6 . . ?
C6 C10 H10A 122.6 . . ?
C8 N2 C9 124(3) . . ?
C8 N2 H2B 118.1 . . ?
C9 N2 H2B 118.1 . . ?
C15 N3 C11 113(2) . . ?
C15 N3 Cu1 121.2(18) . . ?
C11 N3 Cu1 125.1(17) . . ?
C12 C11 N3 123(2) . . ?
C12 C11 H11A 118.3 . . ?
N3 C11 H11A 118.3 . . ?
C11 C12 C13 122(3) . . ?
C11 C12 H12A 119.1 . . ?
C13 C12 H12A 119.1 . . ?
C12 C13 C14 116(2) . . ?
C12 C13 C16 123(2) . . ?
C14 C13 C16 121(2) . . ?
C15 C14 C13 120(3) . . ?
C15 C14 H14A 120.1 . . ?
C13 C14 H14A 120.1 . . ?
N3 C15 C14 126(3) . . ?
N3 C15 H15A 117.2 . . ?
C14 C15 H15A 117.2 . . ?
C17 C16 C20 121(3) . . ?
C17 C16 C13 123(3) . . ?
C20 C16 C13 115(3) . . ?
C16 C17 C18 119(3) . . ?
C16 C17 H17A 120.7 . . ?
C18 C17 H17A 120.7 . . ?
N4 C18 C17 122(3) . . ?
N4 C18 H18A 119.2 . . ?
C17 C18 H18A 119.2 . . ?
N4 C19 C20 119(4) . . ?
N4 C19 H19A 120.3 . . ?
C20 C19 H19A 120.3 . . ?
C19 C20 C16 117(4) . . ?
C19 C20 H20A 121.3 . . ?
C16 C20 H20A 121.3 . . ?
C18 N4 C19 122(3) . . ?
C18 N4 H4B 119.0 . . ?
C19 N4 H4B 119.0 . . ?
C25 N5 C21 120(2) . . ?
C25 N5 Cu1 119.8(17) . . ?
C21 N5 Cu1 117.2(19) . . ?
C22 C21 N5 120(3) . . ?
C22 C21 H21A 119.8 . . ?
N5 C21 H21A 119.8 . . ?
C21 C22 C23 121(3) . . ?
C21 C22 H22A 119.5 . . ?
C23 C22 H22A 119.5 . . ?
C24 C23 C22 118(2) . . ?
C24 C23 C26 118(3) . . ?
C22 C23 C26 124(2) . . ?
C23 C24 C25 118(3) . . ?
C23 C24 H24A 121.2 . . ?
C25 C24 H24A 121.2 . . ?
N5 C25 C24 123(3) . . ?
N5 C25 H25A 118.6 . . ?
C24 C25 H25A 118.6 . . ?
C27 C26 C30 117(2) . . ?
C27 C26 C23 124(3) . . ?
C30 C26 C23 119(2) . . ?
C28 C27 C26 122(3) . . ?
C28 C27 H27A 119.0 . . ?
C26 C27 H27A 119.0 . . ?
C27 C28 N6 120(4) . . ?
C27 C28 H28A 119.8 . . ?
N6 C28 H28A 119.8 . . ?
C30 C29 N6 117(3) . . ?
C30 C29 H29A 121.5 . . ?
N6 C29 H29A 121.5 . . ?
C29 C30 C26 124(2) . . ?
C29 C30 H30A 118.1 . . ?
C26 C30 H30A 118.1 . . ?
C28 N6 C29 119(3) . . ?
C28 N6 H6A 120.3 . . ?
C29 N6 H6A 120.3 . . ?
C31 N7 C35 118(2) . . ?
C31 N7 Cu1 123.4(19) . . ?
C35 N7 Cu1 118.0(16) . . ?
C32 C31 N7 121(3) . . ?
C32 C31 H31A 119.5 . . ?
N7 C31 H31A 119.5 . . ?
C31 C32 C33 124(3) . . ?
C31 C32 H32A 117.8 . . ?
C33 C32 H32A 117.8 . . ?
C34 C33 C32 113(2) . . ?
C34 C33 C33 123(3) . 2_556 ?
C32 C33 C33 123(3) . 2_556 ?
C35 C34 C33 124(3) . . ?
C35 C34 H34A 117.9 . . ?
C33 C34 H34A 117.9 . . ?
C34 C35 N7 119(2) . . ?
C34 C35 H35A 120.7 . . ?
N7 C35 H35A 120.7 . . ?
C41 N8 C45 111(4) . . ?
C41 N8 H8B 124.4 . . ?
C45 N8 H8B 124.4 . . ?
N8 C41 C42 126(4) . . ?
N8 C41 H41A 116.8 . . ?
C42 C41 H41A 116.8 . . ?
C43 C42 C41 120(4) . . ?
C43 C42 H42A 120.0 . . ?
C41 C42 H42A 120.0 . . ?
C44 C43 C42 113(4) . . ?
C44 C43 C46 126(4) . . ?
C42 C43 C46 120(4) . . ?
C45 C44 C43 122(5) . . ?
C45 C44 H44A 118.8 . . ?
C43 C44 H44A 118.8 . . ?
C44 C45 N8 126(5) . . ?
C44 C45 H45A 116.9 . . ?
N8 C45 H45A 116.9 . . ?
C47 C46 C50 117(3) . . ?
C47 C46 C43 119(3) . . ?
C50 C46 C43 124(3) . . ?
C48 C47 C46 124(3) . . ?
C48 C47 H47A 118.2 . . ?
C46 C47 H47A 118.2 . . ?
C47 C48 N9 119(3) . . ?
C47 C48 H48A 120.4 . . ?
N9 C48 H48A 120.4 . . ?
N9 C49 C50 127(4) . . ?
N9 C49 H49A 116.6 . . ?
C50 C49 H49A 116.6 . . ?
C49 C50 C46 117(4) . . ?
C49 C50 H50A 121.4 . . ?
C46 C50 H50A 121.4 . . ?
C49 N9 C48 116(3) . . ?

loop_
_geom_bond_atom_site_label_1
_geom_bond_atom_site_label_2
_geom_bond_distance
_geom_bond_site_symmetry_2
_geom_bond_publ_flag
W1 O22 1.71(2) . ?
W1 O12 1.883(17) . ?
W1 O18 1.893(17) . ?
W1 O6 1.911(17) . ?
W1 O25 1.921(15) . ?
W1 O4 2.282(16) . ?
W2 O37 1.72(2) . ?
W2 O18 1.902(16) . ?
W2 O11 1.903(19) . ?
W2 O24 1.929(17) . ?
W2 O23 1.945(17) . ?
W2 O2 2.321(16) . ?
W3 O21 1.70(2) . ?
W3 O26 1.867(14) . ?
W3 O5 1.903(17) . ?
W3 O6 1.917(17) . ?
W3 O10 1.931(16) . ?
W3 O4 2.349(17) . ?
W4 O38 1.706(19) . ?
W4 O23 1.836(17) . ?
W4 O30 1.908(19) . ?
W4 O35 1.927(19) . ?
W4 O12 1.945(17) . ?
W4 O3 2.374(16) . ?
W5 O17 1.73(2) . ?
W5 O26 1.912(15) . ?
W5 O11 1.914(18) . ?
W5 O15 1.918(17) . ?
W5 O19 1.947(19) . ?
W5 O2 2.377(17) . ?
W6 O28 1.694(17) . ?
W6 O19 1.852(19) . ?
W6 O5 1.893(17) . ?
W6 O16 1.92(2) . ?
W6 O8 1.943(17) . ?
W6 O1 2.345(16) . ?
W7 O36 1.695(18) . ?
W7 O14 1.881(18) . ?
W7 O10 1.883(16) . ?
W7 O25 1.928(16) . ?
W7 O29 1.931(19) . ?
W7 O4 2.364(16) . ?
W8 O34 1.68(2) . ?
W8 O13 1.855(18) . ?
W8 O20 1.881(18) . ?
W8 O8 1.899(18) . ?
W8 O32 1.946(18) . ?
W8 O1 2.339(17) . ?
W9 O31 1.69(2) . ?
W9 O29 1.889(18) . ?
W9 O35 1.898(18) . ?
W9 O33 1.902(18) . ?
W9 O9 1.913(17) . ?
W9 O3 2.278(17) . ?
W10 O40 1.700(19) . ?
W10 O15 1.884(18) . ?
W10 O24 1.905(18) . ?
W10 O13 1.928(17) . ?
W10 O7 1.932(16) . ?
W10 O2 2.339(16) . ?
W11 O27 1.742(19) . ?
W11 O9 1.879(17) . ?
W11 O32 1.917(18) . ?
W11 O14 1.918(18) . ?
W11 O16 1.923(18) . ?
W11 O1 2.339(16) . ?
W12 O39 1.65(2) . ?
W12 O7 1.867(16) . ?
W12 O20 1.898(17) . ?
W12 O30 1.916(19) . ?
W12 O33 1.934(17) . ?
W12 O3 2.329(17) . ?
Si1 O2 1.611(17) . ?
Si1 O1 1.617(17) . ?
Si1 O4 1.635(18) . ?
Si1 O3 1.641(18) . ?
W13 O48 1.57(3) . ?
W13 O59 1.83(2) . ?
W13 O55 1.89(3) . ?
W13 O57 1.91(2) . ?
W13 O47 1.92(2) 2_757 ?
W13 O43 2.35(4) . ?
W13 O44 2.37(4) 2_757 ?
W14 O54 1.69(2) . ?
W14 O52 1.82(2) . ?
W14 O53 1.86(3) 2_757 ?
W14 O57 1.88(3) . ?
W14 O49 1.89(2) . ?
W14 O43 2.39(4) . ?
W14 O41 2.39(4) 2_757 ?
W15 O58 1.68(2) . ?
W15 O62 1.84(3) . ?
W15 O49 1.88(2) 2_757 ?
W15 O50 1.90(3) 2_757 ?
W15 O55 1.90(3) . ?
W15 O41 2.33(4) . ?
W15 O44 2.35(4) 2_757 ?
W16 O60 1.69(2) . ?
W16 O47 1.84(2) . ?
W16 O46 1.84(3) . ?
W16 O53 1.86(3) . ?
W16 O51 1.89(2) . ?
W16 O43 2.36(5) 2_757 ?
W16 O42 2.37(4) . ?
W17 O56 1.65(2) . ?
W17 O62 1.91(3) . ?
W17 O46 1.92(3) . ?
W17 O45 1.93(2) . ?
W17 O59 1.93(2) . ?
W17 O42 2.32(4) . ?
W17 O44 2.42(5) 2_757 ?
W18 O61 1.69(2) . ?
W18 O51 1.88(2) . ?
W18 O50 1.88(2) . ?
W18 O45 1.91(2) . ?
W18 O52 1.96(2) . ?
W18 O42 2.41(4) . ?
W18 O41 2.50(5) 2_757 ?
Si2 O41 1.57(4) . ?
Si2 O41 1.57(4) 2_757 ?
Si2 O44 1.62(4) 2_757 ?
Si2 O44 1.62(4) . ?
Si2 O42 1.64(5) 2_757 ?
Si2 O42 1.64(5) . ?
Si2 O43 1.65(4) . ?
Si2 O43 1.65(4) 2_757 ?
O41 O44 1.74(6) 2_757 ?
O41 W14 2.39(4) 2_757 ?
O41 W18 2.50(5) 2_757 ?
O43 W16 2.36(5) 2_757 ?
O44 O41 1.74(6) 2_757 ?
O44 W15 2.35(4) 2_757 ?
O44 W13 2.37(4) 2_757 ?
O44 W17 2.42(5) 2_757 ?
O47 W13 1.92(2) 2_757 ?
O49 W15 1.88(2) 2_757 ?
O50 W15 1.90(3) 2_757 ?
O53 W14 1.86(3) 2_757 ?
Cu1 N7 1.97(2) . ?
Cu1 N3 1.99(2) . ?
Cu1 N5 2.02(2) . ?
Cu1 N1 2.04(2) . ?
N1 C5 1.32(3) . ?
N1 C1 1.34(3) . ?
C1 C2 1.32(3) . ?
C1 H1A 0.9300 . ?
C2 C3 1.39(4) . ?
C2 H2A 0.9300 . ?
C3 C4 1.35(3) . ?
C3 C6 1.52(3) . ?
C4 C5 1.37(3) . ?
C4 H4A 0.9300 . ?
C5 H5A 0.9300 . ?
C6 C7 1.34(4) . ?
C6 C10 1.44(4) . ?
C7 C8 1.39(5) . ?
C7 H7A 0.9300 . ?
C8 N2 1.29(4) . ?
C8 H8A 0.9300 . ?
C9 N2 1.31(4) . ?
C9 C10 1.33(4) . ?
C9 H9A 0.9300 . ?
C10 H10A 0.9300 . ?
N2 H2B 0.8600 . ?
N3 C15 1.32(3) . ?
N3 C11 1.40(3) . ?
C11 C12 1.30(3) . ?
C11 H11A 0.9300 . ?
C12 C13 1.37(4) . ?
C12 H12A 0.9300 . ?
C13 C14 1.38(4) . ?
C13 C16 1.53(4) . ?
C14 C15 1.34(4) . ?
C14 H14A 0.9300 . ?
C15 H15A 0.9300 . ?
C16 C17 1.32(4) . ?
C16 C20 1.40(4) . ?
C17 C18 1.36(4) . ?
C17 H17A 0.9300 . ?
C18 N4 1.29(4) . ?
C18 H18A 0.9300 . ?
C19 N4 1.34(5) . ?
C19 C20 1.37(4) . ?
C19 H19A 0.9300 . ?
C20 H20A 0.9300 . ?
N4 H4B 0.8600 . ?
N5 C25 1.32(3) . ?
N5 C21 1.36(4) . ?
C21 C22 1.34(4) . ?
C21 H21A 0.9300 . ?
C22 C23 1.41(4) . ?
C22 H22A 0.9300 . ?
C23 C24 1.37(4) . ?
C23 C26 1.51(3) . ?
C24 C25 1.40(3) . ?
C24 H24A 0.9300 . ?
C25 H25A 0.9300 . ?
C26 C27 1.34(4) . ?
C26 C30 1.37(4) . ?
C27 C28 1.31(4) . ?
C27 H27A 0.9300 . ?
C28 N6 1.35(5) . ?
C28 H28A 0.9300 . ?
C29 C30 1.30(4) . ?
C29 N6 1.396(10) . ?
C29 H29A 0.9300 . ?
C30 H30A 0.9300 . ?
N6 H6A 0.8600 . ?
N7 C31 1.35(4) . ?
N7 C35 1.37(3) . ?
C31 C32 1.32(4) . ?
C31 H31A 0.9300 . ?
C32 C33 1.38(4) . ?
C32 H32A 0.9300 . ?
C33 C34 1.37(4) . ?
C33 C33 1.50(5) 2_556 ?
C34 C35 1.36(4) . ?
C34 H34A 0.9300 . ?
C35 H35A 0.9300 . ?
N8 C41 1.28(5) . ?
N8 C45 1.34(5) . ?
N8 H8B 0.8600 . ?
C41 C42 1.37(5) . ?
C41 H41A 0.9300 . ?
C42 C43 1.36(5) . ?
C42 H42A 0.9300 . ?
C43 C44 1.35(6) . ?
C43 C46 1.50(5) . ?
C44 C45 1.30(6) . ?
C44 H44A 0.9300 . ?
C45 H45A 0.9300 . ?
C46 C47 1.34(5) . ?
C46 C50 1.38(5) . ?
C47 C48 1.29(5) . ?
C47 H47A 0.9300 . ?
C48 N9 1.396(10) . ?
C48 H48A 0.9300 . ?
C49 N9 1.27(5) . ?
C49 C50 1.31(5) . ?
C49 H49A 0.9300 . ?
C50 H50A 0.9300 . ?

loop_
_geom_hbond_atom_site_label_D
_geom_hbond_atom_site_label_H
_geom_hbond_atom_site_label_A
_geom_hbond_distance_DH
_geom_hbond_distance_HA
_geom_hbond_distance_DA
_geom_hbond_angle_DHA
_geom_hbond_site_symmetry_A
N2 H2B O2W 0.86 1.93 2.69(4) 147.3 1_456
N4 H4B O3W 0.86 1.84 2.68(5) 168.7 .
N6 H6A O29 0.86 2.27 3.03(3) 148.1 2_666
N6 H6A O25 0.86 2.38 3.08(3) 137.9 2_666
N6 H6A O12 0.86 2.43 2.95(3) 119.3 2_666
N8 H8B O1W 0.86 1.97 2.78(4) 157.7 .
